data_7004423
loop_
_publ_author_name
'Tyan, Marina R.'
'Bokach, Nadezhda A.'
'Wang, Meng-Jiy'
'Haukka, Matti'
'Kuznetsov, Maxim L.'
'Kukushkin, Vadim Yu.'

_publ_section_title
;
 Facile cyanamide--ammonia coupling mediated by cis- and trans-[PtIIL2]
 centers and giving metal-bound guanidines
;
_journal_issue 38
_journal_name_full 'Dalton Transactions'
_journal_page_first 5178
_journal_page_last 5188
_journal_paper_doi 10.1039/b806862c
_journal_year 2008
_chemical_formula_moiety 'C12 H26 Cl2 N6 Pt'
_chemical_formula_sum 'C12 H26 Cl2 N6 Pt'
_chemical_formula_weight 520.38
_chemical_name_systematic
;
?
;
_space_group_IT_number 14
_symmetry_cell_setting monoclinic
_symmetry_space_group_name_Hall '-P 2yn'
_symmetry_space_group_name_H-M 'P 1 21/n 1'
_atom_sites_solution_hydrogens mixed
_atom_sites_solution_primary direct
_atom_sites_solution_secondary difmap
_audit_creation_method SHELXL-97
_cell_angle_alpha 90.00
_cell_angle_beta 93.383(6)
_cell_angle_gamma 90.00
_cell_formula_units_Z 4
_cell_length_a 11.6603(4)
_cell_length_b 8.1283(8)
_cell_length_c 17.8991(15)
_cell_measurement_reflns_used 7770
_cell_measurement_temperature 120(2)
_cell_measurement_theta_max 27.48
_cell_measurement_theta_min 2.91
_cell_volume 1693.5(2)
_computing_cell_refinement 'EvalCCD (Duisenberg, 1998-2003)'
_computing_data_collection 'Collect (Bruker AXS BV, 1997-2004)'
_computing_data_reduction 'EvalCCD (Duisenberg, 1998-2003)'
_computing_molecular_graphics 'Diamond v.3.1e (Brandenburg, 2007)'
_computing_publication_material 'SHELXL-97 (Sheldrick, 1997)'
_computing_structure_refinement 'SHELXL-97 (Sheldrick, 1997)'
_computing_structure_solution 'SIR97 (Altomare et al., 1997)'
_diffrn_ambient_temperature 120(2)
_diffrn_detector_area_resol_mean 9
_diffrn_measured_fraction_theta_full 0.999
_diffrn_measured_fraction_theta_max 0.999
_diffrn_measurement_device '95mm CCD camera on \k-goniostat'
_diffrn_measurement_device_type 'Nonius KappaCCD'
_diffrn_measurement_method '\f scans and \w scans with \k offset'
_diffrn_radiation_monochromator 'horizontally mounted graphite crystal'
_diffrn_radiation_source 'fine-focus sealed tube'
_diffrn_radiation_type MoK\a
_diffrn_radiation_wavelength 0.71073
_diffrn_reflns_av_R_equivalents 0.0465
_diffrn_reflns_av_sigmaI/netI 0.0256
_diffrn_reflns_limit_h_max 15
_diffrn_reflns_limit_h_min -14
_diffrn_reflns_limit_k_max 10
_diffrn_reflns_limit_k_min -10
_diffrn_reflns_limit_l_max 23
_diffrn_reflns_limit_l_min -23
_diffrn_reflns_number 42548
_diffrn_reflns_theta_full 27.50
_diffrn_reflns_theta_max 27.50
_diffrn_reflns_theta_min 2.14
_exptl_absorpt_coefficient_mu 8.604
_exptl_absorpt_correction_T_max 0.4595
_exptl_absorpt_correction_T_min 0.2627
_exptl_absorpt_correction_type multi-scan
_exptl_absorpt_process_details 'SADABS v.2.10 (Sheldrick, 2003)'
_exptl_crystal_colour block
_exptl_crystal_density_diffrn 2.041
_exptl_crystal_density_method 'not measured'
_exptl_crystal_description green
_exptl_crystal_F_000 1008
_exptl_crystal_size_max 0.18
_exptl_crystal_size_mid 0.15
_exptl_crystal_size_min 0.09
_refine_diff_density_max 0.717
_refine_diff_density_min -0.601
_refine_diff_density_rms 0.117
_refine_ls_extinction_method none
_refine_ls_goodness_of_fit_ref 1.074
_refine_ls_hydrogen_treatment constr
_refine_ls_matrix_type full
_refine_ls_number_parameters 190
_refine_ls_number_reflns 3898
_refine_ls_number_restraints 0
_refine_ls_restrained_S_all 1.074
_refine_ls_R_factor_all 0.0300
_refine_ls_R_factor_gt 0.0190
_refine_ls_shift/su_max 0.003
_refine_ls_shift/su_mean 0.000
_refine_ls_structure_factor_coef Fsqd
_refine_ls_weighting_details 'calc w=1/[\s^2^(Fo^2^)+(0.0083P)^2^+1.5419P] where P=(Fo^2^+2Fc^2^)/3'
_refine_ls_weighting_scheme calc
_refine_ls_wR_factor_gt 0.0295
_refine_ls_wR_factor_ref 0.0314
_reflns_number_gt 3344
_reflns_number_total 3898
_reflns_threshold_expression >2sigma(I)
_cod_data_source_file b806862c.txt
_cod_data_source_block trans_3
_cod_original_sg_symbol_H-M 'P 21/n'
_cod_database_code 7004423

loop_
_symmetry_equiv_pos_as_xyz
'x, y, z'
'-x+1/2, y+1/2, -z+1/2'
'-x, -y, -z'
'x-1/2, -y-1/2, z-1/2'

loop_
_atom_site_label
_atom_site_type_symbol
_atom_site_fract_x
_atom_site_fract_y
_atom_site_fract_z
_atom_site_U_iso_or_equiv
_atom_site_adp_type
_atom_site_occupancy
_atom_site_symmetry_multiplicity
_atom_site_calc_flag
_atom_site_refinement_flags
_atom_site_disorder_assembly
_atom_site_disorder_group
Pt1 Pt 0.107156(9) 0.268708(11) 0.603096(6) 0.01317(3) Uani 1 1 d . . .
Cl1 Cl 0.30052(5) 0.20914(8) 0.61319(4) 0.02124(14) Uani 1 1 d . . .
Cl2 Cl -0.08158(6) 0.35036(7) 0.59235(4) 0.01873(14) Uani 1 1 d . . .
N1 N 0.09681(18) 0.2760(2) 0.71544(12) 0.0153(5) Uani 1 1 d . . .
H1N H 0.0480 0.3555 0.7281 0.023 Uiso 1 1 d R . .
N2 N 0.2055(2) 0.0544(3) 0.75716(13) 0.0210(5) Uani 1 1 d . . .
H2N H 0.2405 0.0523 0.7117 0.032 Uiso 1 1 d R . .
H2M H 0.2238 -0.0336 0.7913 0.032 Uiso 1 1 d R . .
N3 N 0.09787(18) 0.1921(3) 0.84079(12) 0.0153(5) Uani 1 1 d . . .
N4 N 0.10920(19) 0.2685(3) 0.49106(12) 0.0173(5) Uani 1 1 d . . .
H4N H 0.0840 0.3742 0.4696 0.026 Uiso 1 1 d R . .
N5 N 0.1767(2) 0.0062(3) 0.47479(14) 0.0248(6) Uani 1 1 d . . .
H5N H 0.1914 0.0071 0.5268 0.037 Uiso 1 1 d R . .
H5M H 0.1547 -0.0883 0.4572 0.037 Uiso 1 1 d R . .
N6 N 0.10952(19) 0.1550(3) 0.37152(12) 0.0178(5) Uani 1 1 d . . .
C1 C 0.1330(2) 0.1780(3) 0.76970(15) 0.0148(5) Uani 1 1 d . . .
C2 C 0.0051(2) 0.3087(3) 0.85493(15) 0.0190(6) Uani 1 1 d . . .
H2A H -0.0536 0.3057 0.8127 0.023 Uiso 1 1 calc R . .
H2B H 0.0366 0.4217 0.8586 0.023 Uiso 1 1 calc R . .
C3 C -0.0497(2) 0.2651(4) 0.92670(15) 0.0240(6) Uani 1 1 d . . .
H3A H -0.0876 0.1565 0.9211 0.029 Uiso 1 1 calc R . .
H3B H -0.1092 0.3477 0.9368 0.029 Uiso 1 1 calc R . .
C4 C 0.0391(2) 0.2598(4) 0.99200(16) 0.0272(7) Uani 1 1 d . . .
H4A H 0.0726 0.3706 1.0005 0.033 Uiso 1 1 calc R . .
H4B H 0.0022 0.2260 1.0380 0.033 Uiso 1 1 calc R . .
C5 C 0.1329(2) 0.1389(4) 0.97542(16) 0.0242(6) Uani 1 1 d . . .
H5A H 0.1931 0.1404 1.0168 0.029 Uiso 1 1 calc R . .
H5B H 0.1004 0.0264 0.9720 0.029 Uiso 1 1 calc R . .
C6 C 0.1858(2) 0.1811(3) 0.90311(15) 0.0189(6) Uani 1 1 d . . .
H6A H 0.2266 0.2877 0.9087 0.023 Uiso 1 1 calc R . .
H6B H 0.2428 0.0958 0.8917 0.023 Uiso 1 1 calc R . .
C7 C 0.1286(2) 0.1455(3) 0.44666(15) 0.0155(6) Uani 1 1 d . . .
C8 C 0.0059(2) 0.2364(3) 0.33895(15) 0.0194(6) Uani 1 1 d . . .
H8A H -0.0209 0.3190 0.3746 0.023 Uiso 1 1 calc R . .
H8B H -0.0559 0.1539 0.3300 0.023 Uiso 1 1 calc R . .
C9 C 0.0295(2) 0.3196(3) 0.26633(16) 0.0219(6) Uani 1 1 d . . .
H9A H 0.0834 0.4122 0.2765 0.026 Uiso 1 1 calc R . .
H9B H -0.0430 0.3652 0.2434 0.026 Uiso 1 1 calc R . .
C10 C 0.0809(2) 0.2008(3) 0.21159(16) 0.0226(6) Uani 1 1 d . . .
H10A H 0.0227 0.1178 0.1950 0.027 Uiso 1 1 calc R . .
H10B H 0.1036 0.2618 0.1669 0.027 Uiso 1 1 calc R . .
C11 C 0.1849(2) 0.1154(3) 0.24844(16) 0.0230(6) Uani 1 1 d . . .
H11A H 0.2130 0.0313 0.2139 0.028 Uiso 1 1 calc R . .
H11B H 0.2471 0.1969 0.2584 0.028 Uiso 1 1 calc R . .
C12 C 0.1570(2) 0.0341(3) 0.32097(15) 0.0203(6) Uani 1 1 d . . .
H12A H 0.1005 -0.0552 0.3107 0.024 Uiso 1 1 calc R . .
H12B H 0.2275 -0.0150 0.3451 0.024 Uiso 1 1 calc R . .

loop_
_atom_site_aniso_label
_atom_site_aniso_U_11
_atom_site_aniso_U_22
_atom_site_aniso_U_33
_atom_site_aniso_U_23
_atom_site_aniso_U_13
_atom_site_aniso_U_12
Pt1 0.01668(6) 0.01280(5) 0.00987(5) 0.00052(4) -0.00057(3) -0.00102(4)
Cl1 0.0170(3) 0.0310(4) 0.0158(3) -0.0004(3) 0.0012(3) -0.0014(3)
Cl2 0.0203(3) 0.0162(3) 0.0192(4) 0.0007(3) -0.0032(3) 0.0027(2)
N1 0.0182(12) 0.0152(11) 0.0125(11) 0.0006(9) 0.0000(9) 0.0021(9)
N2 0.0266(14) 0.0196(12) 0.0172(13) 0.0034(10) 0.0043(10) 0.0077(9)
N3 0.0162(12) 0.0175(11) 0.0122(12) 0.0010(9) -0.0003(9) 0.0026(8)
N4 0.0254(13) 0.0128(11) 0.0132(11) 0.0026(9) -0.0025(9) 0.0021(9)
N5 0.0442(16) 0.0137(12) 0.0154(14) 0.0003(9) -0.0067(11) 0.0025(10)
N6 0.0239(13) 0.0189(12) 0.0103(12) -0.0008(9) -0.0012(10) 0.0084(9)
C1 0.0136(14) 0.0166(13) 0.0139(14) -0.0010(10) -0.0012(11) -0.0042(10)
C2 0.0198(15) 0.0219(14) 0.0154(15) 0.0012(11) 0.0006(11) 0.0046(11)
C3 0.0237(16) 0.0316(16) 0.0173(15) -0.0009(13) 0.0048(11) 0.0050(12)
C4 0.0290(17) 0.0383(18) 0.0148(14) -0.0024(13) 0.0052(12) -0.0008(13)
C5 0.0233(16) 0.0361(17) 0.0127(16) 0.0031(13) -0.0034(12) -0.0009(12)
C6 0.0179(15) 0.0226(14) 0.0159(15) 0.0001(11) -0.0022(11) -0.0004(11)
C7 0.0164(14) 0.0153(13) 0.0148(15) 0.0006(11) -0.0004(11) -0.0028(10)
C8 0.0194(14) 0.0199(14) 0.0185(14) -0.0027(12) -0.0032(11) 0.0024(11)
C9 0.0233(16) 0.0219(14) 0.0196(16) 0.0010(12) -0.0055(12) 0.0019(11)
C10 0.0279(16) 0.0246(15) 0.0151(15) 0.0023(12) -0.0016(12) -0.0019(12)
C11 0.0246(16) 0.0269(15) 0.0179(16) -0.0040(12) 0.0046(12) 0.0021(12)
C12 0.0279(17) 0.0178(14) 0.0152(15) -0.0020(11) 0.0007(12) 0.0050(11)

loop_
_atom_type_symbol
_atom_type_description
_atom_type_scat_dispersion_real
_atom_type_scat_dispersion_imag
_atom_type_scat_source
C C 0.0033 0.0016 'International Tables Vol C Tables 4.2.6.8 and 6.1.1.4'
H H 0.0000 0.0000 'International Tables Vol C Tables 4.2.6.8 and 6.1.1.4'
N N 0.0061 0.0033 'International Tables Vol C Tables 4.2.6.8 and 6.1.1.4'
Cl Cl 0.1484 0.1585 'International Tables Vol C Tables 4.2.6.8 and 6.1.1.4'
Pt Pt -1.7033 8.3905 'International Tables Vol C Tables 4.2.6.8 and 6.1.1.4'

loop_
_geom_angle_atom_site_label_1
_geom_angle_atom_site_label_2
_geom_angle_atom_site_label_3
_geom_angle
_geom_angle_site_symmetry_1
_geom_angle_site_symmetry_3
_geom_angle_publ_flag
N4 Pt1 N1 176.81(9) . . yes
N4 Pt1 Cl2 89.10(6) . . ?
N1 Pt1 Cl2 87.81(6) . . ?
N4 Pt1 Cl1 90.51(7) . . ?
N1 Pt1 Cl1 92.51(6) . . ?
Cl2 Pt1 Cl1 175.32(2) . . yes
C1 N1 Pt1 133.29(18) . . ?
C1 N1 H1N 115.6 . . ?
Pt1 N1 H1N 110.3 . . ?
C1 N2 H2N 118.2 . . ?
C1 N2 H2M 124.9 . . ?
H2N N2 H2M 116.8 . . ?
C1 N3 C2 118.6(2) . . ?
C1 N3 C6 117.9(2) . . ?
C2 N3 C6 113.3(2) . . ?
C7 N4 Pt1 128.43(18) . . ?
C7 N4 H4N 119.4 . . ?
Pt1 N4 H4N 111.8 . . ?
C7 N5 H5N 114.3 . . ?
C7 N5 H5M 120.2 . . ?
H5N N5 H5M 113.7 . . ?
C7 N6 C12 122.0(2) . . ?
C7 N6 C8 120.3(2) . . ?
C12 N6 C8 112.9(2) . . yes
N1 C1 N2 120.8(2) . . yes
N1 C1 N3 122.7(2) . . yes
N2 C1 N3 116.5(2) . . ?
N3 C2 C3 110.3(2) . . ?
N3 C2 H2A 109.6 . . ?
C3 C2 H2A 109.6 . . ?
N3 C2 H2B 109.6 . . ?
C3 C2 H2B 109.6 . . ?
H2A C2 H2B 108.1 . . ?
C2 C3 C4 111.0(2) . . ?
C2 C3 H3A 109.4 . . ?
C4 C3 H3A 109.4 . . ?
C2 C3 H3B 109.4 . . ?
C4 C3 H3B 109.4 . . ?
H3A C3 H3B 108.0 . . ?
C5 C4 C3 109.7(2) . . ?
C5 C4 H4A 109.7 . . ?
C3 C4 H4A 109.7 . . ?
C5 C4 H4B 109.7 . . ?
C3 C4 H4B 109.7 . . ?
H4A C4 H4B 108.2 . . ?
C6 C5 C4 111.0(2) . . ?
C6 C5 H5A 109.4 . . ?
C4 C5 H5A 109.4 . . ?
C6 C5 H5B 109.4 . . ?
C4 C5 H5B 109.4 . . ?
H5A C5 H5B 108.0 . . ?
N3 C6 C5 111.3(2) . . ?
N3 C6 H6A 109.4 . . ?
C5 C6 H6A 109.4 . . ?
N3 C6 H6B 109.4 . . ?
C5 C6 H6B 109.4 . . ?
H6A C6 H6B 108.0 . . ?
N4 C7 N5 120.0(2) . . yes
N4 C7 N6 122.5(2) . . yes
N5 C7 N6 117.4(2) . . yes
N6 C8 C9 110.9(2) . . ?
N6 C8 H8A 109.5 . . ?
C9 C8 H8A 109.5 . . ?
N6 C8 H8B 109.5 . . ?
C9 C8 H8B 109.5 . . ?
H8A C8 H8B 108.0 . . ?
C8 C9 C10 111.7(2) . . ?
C8 C9 H9A 109.3 . . ?
C10 C9 H9A 109.3 . . ?
C8 C9 H9B 109.3 . . ?
C10 C9 H9B 109.3 . . ?
H9A C9 H9B 107.9 . . ?
C11 C10 C9 110.2(2) . . ?
C11 C10 H10A 109.6 . . ?
C9 C10 H10A 109.6 . . ?
C11 C10 H10B 109.6 . . ?
C9 C10 H10B 109.6 . . ?
H10A C10 H10B 108.1 . . ?
C12 C11 C10 111.5(2) . . ?
C12 C11 H11A 109.3 . . ?
C10 C11 H11A 109.3 . . ?
C12 C11 H11B 109.3 . . ?
C10 C11 H11B 109.3 . . ?
H11A C11 H11B 108.0 . . ?
N6 C12 C11 110.3(2) . . ?
N6 C12 H12A 109.6 . . ?
C11 C12 H12A 109.6 . . ?
N6 C12 H12B 109.6 . . ?
C11 C12 H12B 109.6 . . ?
H12A C12 H12B 108.1 . . ?

loop_
_geom_bond_atom_site_label_1
_geom_bond_atom_site_label_2
_geom_bond_distance
_geom_bond_site_symmetry_2
_geom_bond_publ_flag
Pt1 N4 2.007(2) . yes
Pt1 N1 2.022(2) . yes
Pt1 Cl2 2.2959(6) . yes
Pt1 Cl1 2.3027(7) . yes
N1 C1 1.306(3) . yes
N1 H1N 0.8994 . ?
N2 C1 1.340(3) . yes
N2 H2N 0.9328 . ?
N2 H2M 0.9570 . ?
N3 C1 1.364(3) . yes
N3 C2 1.471(3) . ?
N3 C6 1.473(3) . ?
N4 C7 1.305(3) . yes
N4 H4N 0.9793 . ?
N5 C7 1.348(3) . yes
N5 H5N 0.9373 . ?
N5 H5M 0.8630 . ?
N6 C7 1.353(3) . yes
N6 C12 1.466(3) . ?
N6 C8 1.468(3) . ?
C2 C3 1.510(4) . ?
C2 H2A 0.9900 . ?
C2 H2B 0.9900 . ?
C3 C4 1.516(4) . ?
C3 H3A 0.9900 . ?
C3 H3B 0.9900 . ?
C4 C5 1.513(4) . ?
C4 H4A 0.9900 . ?
C4 H4B 0.9900 . ?
C5 C6 1.506(4) . ?
C5 H5A 0.9900 . ?
C5 H5B 0.9900 . ?
C6 H6A 0.9900 . ?
C6 H6B 0.9900 . ?
C8 C9 1.505(4) . ?
C8 H8A 0.9900 . ?
C8 H8B 0.9900 . ?
C9 C10 1.523(4) . ?
C9 H9A 0.9900 . ?
C9 H9B 0.9900 . ?
C10 C11 1.514(4) . ?
C10 H10A 0.9900 . ?
C10 H10B 0.9900 . ?
C11 C12 1.509(4) . ?
C11 H11A 0.9900 . ?
C11 H11B 0.9900 . ?
C12 H12A 0.9900 . ?
C12 H12B 0.9900 . ?

loop_
_geom_hbond_atom_site_label_D
_geom_hbond_atom_site_label_H
_geom_hbond_atom_site_label_A
_geom_hbond_distance_DH
_geom_hbond_distance_HA
_geom_hbond_distance_DA
_geom_hbond_angle_DHA
_geom_hbond_site_symmetry_A
_geom_hbond_publ_flag
N2 H2N Cl1 0.93 2.32 3.129(2) 145.2 . yes
N2 H2M N1 0.96 2.61 3.247(3) 124.2 2_546 yes
N2 H2M Cl1 0.96 2.73 3.645(2) 161.2 2_546 yes
N4 H4N Cl2 0.98 2.50 3.446(2) 162.9 3_566 yes
N5 H5N Cl1 0.94 2.54 3.244(3) 131.6 . yes
N5 H5M Cl2 0.86 2.44 3.304(2) 176.9 3_556 yes
